data_7230341
loop_
_publ_author_name
'Wang, Yifang'
'Zhang, Jie'
'Huang, Jia'
'Zhang, Haoyu'
'Fu, Zhiyong'

_publ_section_title
;
 A lead-iodide based single crystal semiconductor: exploring
 multi-orientation photoconductive behaviour via intervening isopropyl
 viologen component between the inorganic [Pb2I6]2&#x2212;n wires
;
_journal_issue 15
_journal_name_full CrystEngComm
_journal_page_first 2089
_journal_paper_doi 10.1039/C8CE00153G
_journal_volume 20
_journal_year 2018
_chemical_formula_sum 'C16 H22 I6 N2 O0 Pb2'
_chemical_formula_weight 1418.13
_space_group_crystal_system monoclinic
_space_group_IT_number 14
_space_group_name_Hall '-P 2yn'
_space_group_name_H-M_alt 'P 1 21/n 1'
_symmetry_space_group_name_Hall '-P 2yn'
_symmetry_space_group_name_H-M 'P 1 21/n 1'
_atom_sites_solution_hydrogens geom
_audit_creation_method SHELXL-2014
_audit_update_record
;
2018-01-29 deposited with the CCDC.
2018-03-21 downloaded from the CCDC.
;
_cell_angle_alpha 90
_cell_angle_beta 98.763(2)
_cell_angle_gamma 90
_cell_formula_units_Z 4
_cell_length_a 7.8674(6)
_cell_length_b 17.7109(16)
_cell_length_c 21.9456(18)
_cell_measurement_reflns_used 5248
_cell_measurement_temperature 293(2)
_cell_measurement_theta_max 27.011
_cell_measurement_theta_min 3.043
_cell_volume 3022.2(4)
_computing_structure_refinement 'SHELXL-2014 (Sheldrick, 2014)'
_diffrn_ambient_temperature 293(2)
_diffrn_measured_fraction_theta_full 0.957
_diffrn_measured_fraction_theta_max 0.980
_diffrn_measurement_device_type 'multiwire proportional'
_diffrn_radiation_type MoK\a
_diffrn_radiation_wavelength 0.71073
_diffrn_reflns_av_R_equivalents 0.0636
_diffrn_reflns_av_unetI/netI 0.0672
_diffrn_reflns_Laue_measured_fraction_full 0.957
_diffrn_reflns_Laue_measured_fraction_max 0.980
_diffrn_reflns_limit_h_max 9
_diffrn_reflns_limit_h_min -8
_diffrn_reflns_limit_k_max 21
_diffrn_reflns_limit_k_min -21
_diffrn_reflns_limit_l_max 26
_diffrn_reflns_limit_l_min -26
_diffrn_reflns_number 22797
_diffrn_reflns_point_group_measured_fraction_full 0.957
_diffrn_reflns_point_group_measured_fraction_max 0.980
_diffrn_reflns_theta_full 25.242
_diffrn_reflns_theta_max 25.049
_diffrn_reflns_theta_min 3.043
_exptl_absorpt_coefficient_mu 17.261
_exptl_crystal_density_diffrn 3.117
_exptl_crystal_description prism
_exptl_crystal_F_000 2456
_refine_diff_density_max 1.297
_refine_diff_density_min -1.067
_refine_diff_density_rms 0.193
_refine_ls_extinction_coef 0.00015(4)
_refine_ls_extinction_expression Fc^*^=kFc[1+0.001xFc^2^\l^3^/sin(2\q)]^-1/4^
_refine_ls_extinction_method SHELXL
_refine_ls_goodness_of_fit_ref 1.001
_refine_ls_hydrogen_treatment constr
_refine_ls_matrix_type full
_refine_ls_number_parameters 240
_refine_ls_number_reflns 5248
_refine_ls_number_restraints 80
_refine_ls_restrained_S_all 1.000
_refine_ls_R_factor_all 0.0583
_refine_ls_R_factor_gt 0.0391
_refine_ls_shift/su_max 0.045
_refine_ls_shift/su_mean 0.001
_refine_ls_structure_factor_coef Fsqd
_refine_ls_weighting_details 'w=1/[\s^2^(Fo^2^)+(0.0435P)^2^] where P=(Fo^2^+2Fc^2^)/3'
_refine_ls_weighting_scheme calc
_refine_ls_wR_factor_gt 0.0898
_refine_ls_wR_factor_ref 0.1030
_reflns_Friedel_coverage 0.000
_reflns_number_gt 3756
_reflns_number_total 5248
_reflns_threshold_expression 'I > 2\s(I)'
_cod_data_source_file c8ce00153g2.cif
_cod_data_source_block 1
_cod_depositor_comments 'Adding full bibliography for 7230341.cif.'
_cod_database_code 7230341
_shelx_space_group_comment
;
The symmetry employed for this shelxl refinement is uniquely defined
by the following loop, which should always be used as a source of
symmetry information in preference to the above space-group names.
They are only intended as comments.
;
_shelxl_version_number 2014-1

loop_
_space_group_symop_operation_xyz
'x, y, z'
'-x+1/2, y+1/2, -z+1/2'
'-x, -y, -z'
'x-1/2, -y-1/2, z-1/2'

loop_
_atom_site_label
_atom_site_type_symbol
_atom_site_fract_x
_atom_site_fract_y
_atom_site_fract_z
_atom_site_U_iso_or_equiv
_atom_site_adp_type
_atom_site_occupancy
_atom_site_site_symmetry_order
_atom_site_calc_flag
_atom_site_refinement_flags_posn
_atom_site_refinement_flags_adp
Pb1 Pb 0.41836(5) 0.86364(2) 0.01159(2) 0.05669(15) Uani 1 1 d . .
Pb2 Pb -0.04717(5) 0.95165(3) 0.10308(2) 0.05609(15) Uani 1 1 d . .
I4 I 0.26570(8) 1.03646(4) 0.04175(3) 0.0553(2) Uani 1 1 d . .
I3 I 0.63888(9) 0.87031(5) 0.14919(3) 0.0686(2) Uani 1 1 d . .
I5 I 0.10008(9) 0.79055(4) 0.05466(4) 0.0644(2) Uani 1 1 d . .
I2 I 0.21091(9) 0.88966(4) -0.12395(3) 0.0637(2) Uani 1 1 d . .
I1 I 0.54968(11) 0.70944(5) -0.02131(4) 0.0777(3) Uani 1 1 d . .
I6 I 0.15351(12) 0.95407(6) 0.23236(4) 0.0896(3) Uani 1 1 d . .
N1 N -0.2117(14) 1.0829(7) 0.3308(5) 0.083(3) Uani 1 1 d . U
N2 N -0.9139(13) 1.2680(6) 0.1654(5) 0.074(3) Uani 1 1 d . .
C3 C -0.4965(15) 1.1520(7) 0.2666(5) 0.070(2) Uani 1 1 d . U
C9 C -0.7472(17) 1.2403(8) 0.2590(6) 0.080(3) Uani 1 1 d . U
H9 H -0.7246 1.2468 0.3015 0.095 Uiso 1 1 calc R U
C5 C -0.2974(16) 1.0478(8) 0.2827(6) 0.077(3) Uani 1 1 d . U
H5 H -0.2620 1.0006 0.2709 0.093 Uiso 1 1 calc R U
C6 C -0.8190(16) 1.2194(8) 0.1368(6) 0.079(3) Uani 1 1 d . U
H6 H -0.8463 1.2122 0.0944 0.095 Uiso 1 1 calc R U
C10 C -0.8748(18) 1.2786(8) 0.2269(6) 0.085(3) Uani 1 1 d . U
H10 H -0.9377 1.3129 0.2467 0.101 Uiso 1 1 calc R U
C4 C -0.4387(16) 1.0818(7) 0.2505(6) 0.074(3) Uani 1 1 d . U
H4 H -0.4985 1.0570 0.2164 0.089 Uiso 1 1 calc R U
C7 C -0.6851(16) 1.1811(8) 0.1686(6) 0.076(3) Uani 1 1 d . U
H7 H -0.6206 1.1486 0.1479 0.092 Uiso 1 1 calc R U
C8 C -0.6446(15) 1.1901(7) 0.2311(5) 0.070(2) Uani 1 1 d . U
C2 C -0.4009(16) 1.1862(8) 0.3180(6) 0.081(3) Uani 1 1 d . U
H2 H -0.4334 1.2336 0.3303 0.098 Uiso 1 1 calc R U
C1 C -0.2604(18) 1.1515(9) 0.3506(6) 0.090(4) Uani 1 1 d . U
H1 H -0.1994 1.1742 0.3855 0.108 Uiso 1 1 calc R U
C14 C -1.050(2) 1.3111(10) 0.1272(7) 0.102(4) Uani 1 1 d . U
H14 H -1.0995 1.2783 0.0931 0.123 Uiso 1 1 calc R U
C15 C -0.983(2) 1.3791(10) 0.0997(8) 0.135(6) Uani 1 1 d . U
H15A H -0.8970 1.3645 0.0752 0.202 Uiso 1 1 calc R U
H15B H -0.9323 1.4124 0.1320 0.202 Uiso 1 1 calc R U
H15C H -1.0752 1.4045 0.0742 0.202 Uiso 1 1 calc R U
C11 C -0.055(2) 1.0461(11) 0.3653(9) 0.125(5) Uani 1 1 d . U
H11 H -0.0328 1.0024 0.3401 0.150 Uiso 1 1 calc R U
C16 C -1.199(2) 1.3304(11) 0.1666(8) 0.142(6) Uani 1 1 d . U
H16A H -1.1610 1.3701 0.1953 0.214 Uiso 1 1 calc R U
H16B H -1.2252 1.2863 0.1888 0.214 Uiso 1 1 calc R U
H16C H -1.2997 1.3465 0.1395 0.214 Uiso 1 1 calc R U
C12 C 0.102(2) 1.0965(10) 0.3661(8) 0.123(5) Uani 1 1 d . U
H12A H 0.1268 1.1023 0.3249 0.185 Uiso 1 1 calc R U
H12B H 0.1989 1.0740 0.3915 0.185 Uiso 1 1 calc R U
H12C H 0.0789 1.1451 0.3824 0.185 Uiso 1 1 calc R U
C13 C -0.086(3) 1.0143(14) 0.4239(9) 0.174(7) Uani 1 1 d . U
H13A H -0.1261 1.0533 0.4486 0.260 Uiso 1 1 calc R U
H13B H 0.0186 0.9932 0.4453 0.260 Uiso 1 1 calc R U
H13C H -0.1717 0.9753 0.4163 0.260 Uiso 1 1 calc R U

loop_
_atom_site_aniso_label
_atom_site_aniso_U_11
_atom_site_aniso_U_22
_atom_site_aniso_U_33
_atom_site_aniso_U_23
_atom_site_aniso_U_13
_atom_site_aniso_U_12
Pb1 0.0632(3) 0.0548(3) 0.0539(3) 0.0045(2) 0.0148(2) -0.00201(19)
Pb2 0.0618(2) 0.0582(3) 0.0505(3) 0.0040(2) 0.01560(19) -0.00083(19)
I4 0.0627(4) 0.0563(5) 0.0497(4) -0.0039(3) 0.0178(3) -0.0067(3)
I3 0.0707(4) 0.0819(6) 0.0557(5) 0.0111(4) 0.0174(4) -0.0112(4)
I5 0.0716(4) 0.0607(5) 0.0652(5) 0.0063(4) 0.0243(4) -0.0051(3)
I2 0.0750(4) 0.0612(5) 0.0568(4) 0.0029(4) 0.0162(4) 0.0041(4)
I1 0.0933(5) 0.0642(6) 0.0766(6) 0.0016(4) 0.0163(4) 0.0113(4)
I6 0.0931(6) 0.1075(8) 0.0636(5) -0.0015(5) -0.0032(4) 0.0116(5)
N1 0.103(7) 0.085(9) 0.067(7) 0.000(6) 0.032(6) -0.011(6)
N2 0.090(6) 0.063(7) 0.069(7) -0.014(6) 0.011(5) -0.015(5)
C3 0.090(5) 0.068(6) 0.059(5) -0.025(5) 0.030(4) -0.017(5)
C9 0.105(7) 0.078(7) 0.059(6) -0.017(5) 0.022(5) -0.002(6)
C5 0.100(7) 0.069(7) 0.067(7) -0.023(6) 0.026(6) -0.018(6)
C6 0.093(7) 0.084(8) 0.064(7) -0.032(6) 0.024(6) -0.014(6)
C10 0.116(8) 0.082(8) 0.058(7) -0.021(6) 0.021(6) -0.003(6)
C4 0.096(6) 0.071(6) 0.062(6) -0.023(5) 0.030(5) -0.023(5)
C7 0.093(6) 0.081(7) 0.060(6) -0.026(5) 0.027(5) -0.013(5)
C8 0.087(5) 0.070(6) 0.056(5) -0.028(4) 0.024(4) -0.011(5)
C2 0.095(6) 0.081(7) 0.070(6) -0.029(5) 0.018(5) -0.009(5)
C1 0.103(8) 0.096(9) 0.070(7) -0.032(7) 0.009(6) -0.002(7)
C14 0.127(10) 0.087(10) 0.093(10) -0.021(8) 0.018(8) 0.001(9)
C15 0.161(13) 0.100(12) 0.138(13) 0.007(11) 0.004(11) 0.001(11)
C11 0.136(10) 0.122(13) 0.114(11) -0.001(10) 0.016(9) -0.001(9)
C16 0.167(13) 0.127(14) 0.128(13) -0.029(11) 0.007(11) 0.019(12)
C12 0.127(11) 0.117(13) 0.130(12) -0.019(11) 0.032(10) -0.021(10)
C13 0.215(16) 0.175(17) 0.127(14) 0.017(13) 0.015(14) 0.002(14)

loop_
_atom_type_symbol
_atom_type_description
_atom_type_scat_dispersion_real
_atom_type_scat_dispersion_imag
_atom_type_scat_source
C C 0.0033 0.0016 'International Tables Vol C Tables 4.2.6.8 and 6.1.1.4'
H H 0.0000 0.0000 'International Tables Vol C Tables 4.2.6.8 and 6.1.1.4'
N N 0.0061 0.0033 'International Tables Vol C Tables 4.2.6.8 and 6.1.1.4'
O O 0.0106 0.0060 'International Tables Vol C Tables 4.2.6.8 and 6.1.1.4'
I I -0.4742 1.8119 'International Tables Vol C Tables 4.2.6.8 and 6.1.1.4'
Pb Pb -3.3944 10.1111 'International Tables Vol C Tables 4.2.6.8 and 6.1.1.4'

loop_
_geom_angle_atom_site_label_1
_geom_angle_atom_site_label_2
_geom_angle_atom_site_label_3
_geom_angle
_geom_angle_site_symmetry_1
_geom_angle_site_symmetry_3
I1 Pb1 I5 90.97(3) . .
I1 Pb1 I2 92.99(2) . .
I5 Pb1 I2 91.28(2) . .
I1 Pb1 I3 95.77(2) . .
I5 Pb1 I3 94.23(2) . .
I2 Pb1 I3 169.56(3) . .
I1 Pb1 I4 177.55(2) . .
I5 Pb1 I4 89.47(2) . .
I2 Pb1 I4 84.60(2) . .
I3 Pb1 I4 86.59(2) . .
I1 Pb1 I4 95.32(2) . 3_675
I5 Pb1 I4 172.50(2) . 3_675
I2 Pb1 I4 84.32(2) . 3_675
I3 Pb1 I4 89.21(2) . 3_675
I4 Pb1 I4 84.07(2) . 3_675
I6 Pb2 I2 91.01(3) . 3_575
I6 Pb2 I3 91.59(3) . 1_455
I2 Pb2 I3 90.19(2) 3_575 1_455
I6 Pb2 I5 98.90(3) . .
I2 Pb2 I5 169.74(2) 3_575 .
I3 Pb2 I5 92.22(2) 1_455 .
I6 Pb2 I4 93.45(3) . .
I2 Pb2 I4 90.01(2) 3_575 .
I3 Pb2 I4 174.95(2) 1_455 .
I5 Pb2 I4 86.72(2) . .
I6 Pb2 I4 175.55(3) . 3_575
I2 Pb2 I4 85.44(2) 3_575 3_575
I3 Pb2 I4 91.10(2) 1_455 3_575
I5 Pb2 I4 84.54(2) . 3_575
I4 Pb2 I4 83.889(19) . 3_575
Pb2 I4 Pb2 96.110(19) . 3_575
Pb2 I4 Pb1 88.71(2) . .
Pb2 I4 Pb1 90.988(19) 3_575 .
Pb2 I4 Pb1 174.69(3) . 3_675
Pb2 I4 Pb1 86.425(19) 3_575 3_675
Pb1 I4 Pb1 95.93(2) . 3_675
Pb2 I3 Pb1 92.97(2) 1_655 .
Pb1 I5 Pb2 94.39(2) . .
Pb2 I2 Pb1 98.92(2) 3_575 .
C5 N1 C1 122.7(12) . .
C5 N1 C11 118.9(13) . .
C1 N1 C11 118.5(12) . .
C6 N2 C10 119.6(12) . .
C6 N2 C14 118.1(11) . .
C10 N2 C14 122.2(12) . .
C4 C3 C2 116.0(12) . .
C4 C3 C8 122.8(10) . .
C2 C3 C8 121.2(12) . .
C10 C9 C8 122.3(12) . .
N1 C5 C4 119.1(13) . .
N2 C6 C7 121.3(12) . .
C9 C10 N2 119.9(13) . .
C5 C4 C3 122.3(11) . .
C8 C7 C6 120.2(12) . .
C7 C8 C9 116.7(12) . .
C7 C8 C3 121.7(11) . .
C9 C8 C3 121.6(11) . .
C1 C2 C3 121.4(13) . .
C2 C1 N1 118.5(12) . .
N2 C14 C15 112.5(13) . .
N2 C14 C16 109.4(13) . .
C15 C14 C16 112.5(15) . .
C13 C11 N1 112.0(16) . .
C13 C11 C12 117.6(17) . .
N1 C11 C12 110.8(15) . .

loop_
_geom_bond_atom_site_label_1
_geom_bond_atom_site_label_2
_geom_bond_distance
_geom_bond_site_symmetry_2
Pb1 I1 3.0454(10) .
Pb1 I5 3.0920(8) .
Pb1 I2 3.2008(8) .
Pb1 I3 3.2475(8) .
Pb1 I4 3.3897(9) .
Pb1 I4 3.4010(8) 3_675
Pb2 I6 3.0297(9) .
Pb2 I2 3.1540(9) 3_575
Pb2 I3 3.1562(8) 1_455
Pb2 I5 3.3147(9) .
Pb2 I4 3.3370(8) .
Pb2 I4 3.3820(8) 3_575
I4 Pb2 3.3820(8) 3_575
I4 Pb1 3.4009(8) 3_675
I3 Pb2 3.1562(8) 1_655
I2 Pb2 3.1540(9) 3_575
N1 C5 1.318(14) .
N1 C1 1.366(16) .
N1 C11 1.497(19) .
N2 C6 1.355(15) .
N2 C10 1.352(14) .
N2 C14 1.467(17) .
C3 C4 1.390(17) .
C3 C2 1.394(15) .
C3 C8 1.464(17) .
C9 C10 1.323(17) .
C9 C8 1.402(16) .
C5 C4 1.363(17) .
C6 C7 1.354(17) .
C7 C8 1.370(15) .
C2 C1 1.368(17) .
C14 C15 1.48(2) .
C14 C16 1.60(2) .
C11 C13 1.46(2) .
C11 C12 1.52(2) .
